data_7717718
loop_
_publ_author_name
'Misawa-Suzuki, Tomoyo'
'Kataoka, Yusuke'
'Mafune, Sota'
'Niwa, Teresa'
'Nagao, Hirotaka'

_publ_section_title
;
 Ru(IV)--Ru(IV), Ru(III)--Ru(IV), and Ru(III)--Ru(III) complexes having a
 sulfato bridging ligand on the doubly oxido-/hydroxio-bridged core, and
 their crystallographic and electronic structures
;
_journal_name_full 'Dalton Transactions'
_journal_paper_doi 10.1039/D4DT02833C
_journal_year 2025
_chemical_formula_moiety 'C28 H34 N6 O6 Ru2 S, 2(Cl O4), O'
_chemical_formula_sum 'C28 H34 Cl2 N6 O15 Ru2 S'
_chemical_formula_weight 999.71
_space_group_crystal_system monoclinic
_space_group_IT_number 14
_space_group_name_Hall '-P 2ybc'
_space_group_name_H-M_alt 'P 1 21/c 1'
_atom_sites_solution_hydrogens geom
_atom_sites_solution_primary dual
_audit_creation_date 2024-11-12
_audit_creation_method
;
Olex2 1.5
(compiled 2024.02.16 svn.r378c4104 for OlexSys, GUI svn.r6928)
;
_audit_update_record
;
2024-11-29 deposited with the CCDC.	2024-12-27 downloaded from the CCDC.
;
_cell_angle_alpha 90
_cell_angle_beta 91.9800(10)
_cell_angle_gamma 90
_cell_formula_units_Z 4
_cell_length_a 11.97110(10)
_cell_length_b 10.53080(10)
_cell_length_c 29.8099(2)
_cell_measurement_reflns_used 18526
_cell_measurement_temperature 293(2)
_cell_measurement_theta_max 77.1890
_cell_measurement_theta_min 2.9550
_cell_volume 3755.75(5)
_computing_cell_refinement 'CrysAlisPro 1.171.42.61a (Rigaku OD, 2022)'
_computing_data_collection 'CrysAlisPro 1.171.42.61a (Rigaku OD, 2022)'
_computing_data_reduction 'CrysAlisPro 1.171.42.61a (Rigaku OD, 2022)'
_computing_molecular_graphics 'Olex2 1.5 (Dolomanov et al., 2009)'
_computing_publication_material 'Olex2 1.5 (Dolomanov et al., 2009)'
_computing_structure_refinement 'SHELXL 2018/3 (Sheldrick, 2015)'
_computing_structure_solution 'SHELXT 2018/2 (Sheldrick, 2018)'
_diffrn_ambient_temperature 293(2)
_diffrn_detector 'Hybrid Pixel Array Detector'
_diffrn_detector_area_resol_mean 10.0000
_diffrn_detector_type HyPix
_diffrn_measured_fraction_theta_full 0.999
_diffrn_measured_fraction_theta_max 0.938
_diffrn_measurement_details
;
List of Runs (angles in degrees, time in seconds):

  # Type    Start    End  Width  t~exp~   \w     \q     \k     \f   Frames
#--------------------------------------------------------------------------
  1  \w    112.00 173.00   0.50    1.50    --  108.69 100.00  47.00  122
  2  \w     42.00  68.00   0.50    1.50    --  108.69 -57.00   0.00   52
  3  \w     48.00 104.00   0.50    1.50    --  108.69 -77.00 -30.00  112
  4  \w     36.00  61.00   0.50    1.50    --  108.69 -57.00 -90.00   50
  5  \w     39.00  64.00   0.50    1.50    --  108.69 -57.00-180.00   50
  6  \w     96.00 178.00   0.50    1.50    --  108.69  37.00  30.00  164
  7  \w     42.00  67.00   0.50    1.50    --  108.69 -57.00  90.00   50
  8  \w     38.00  99.00   0.50    1.50    --  108.69 -99.00 -30.00  122
  9  \w     70.00 104.00   0.50    1.50    --  108.69-100.00 -57.00   68
 10  \w     20.00  71.00   0.50    0.30    --   49.12-100.00 -57.00  102
 11  \w   -120.00 -34.00   0.50    0.30    --  -49.12 -57.00 -60.00  172
 12  \w    -78.00 -53.00   0.50    1.50    --  -91.75 100.00  47.00   50
 13  \w    -77.00  14.00   0.50    0.30    --  -49.12 100.00  47.00  182
 14  \w    -60.00 -24.00   0.50    0.30    --  -49.12  57.00 -90.00   72
 15  \w    -61.00 -20.00   0.50    1.50    --  -91.75  57.00  30.00   82
 16  \w    -54.00 -19.00   0.50    1.50    --  -91.75  57.00   0.00   70
 17  \w    -16.00  23.00   0.50    0.30    --  -49.12  57.00 -90.00   78
 18  \w    -62.00 -35.00   0.50    1.50    --  -91.75  57.00-120.00   54
 19  \w   -162.00-105.00   0.50    1.50    --  -91.75-100.00 -57.00  114
 20  \w   -106.00 -81.00   0.50    1.50    --  -91.75 -37.00-150.00   50
 21  \w   -164.00-134.00   0.50    1.50    --  -91.75 -37.00-150.00   60
 22  \w   -109.00 -81.00   0.50    1.50    --  -91.75 -19.00   0.00   56
 23  \w   -146.00-120.00   0.50    1.50    --  -91.75 -19.00   0.00   52
 24  \w   -165.00 -79.00   0.50    1.50    --  -91.75 -37.00 150.00  172
;
_diffrn_measurement_device 'four-circle diffractometer'
_diffrn_measurement_device_type 'XtaLAB Synergy, Dualflex, HyPix'
_diffrn_measurement_method '\w scans'
_diffrn_orient_matrix_type 'CrysAlisPro convention (1999,Acta A55,543-557)'
_diffrn_orient_matrix_UB_11 -0.0392666000
_diffrn_orient_matrix_UB_12 -0.1387484000
_diffrn_orient_matrix_UB_13 0.0038962000
_diffrn_orient_matrix_UB_21 0.0046679000
_diffrn_orient_matrix_UB_22 0.0114460000
_diffrn_orient_matrix_UB_23 0.0515505000
_diffrn_orient_matrix_UB_31 -0.1225518000
_diffrn_orient_matrix_UB_32 0.0449074000
_diffrn_orient_matrix_UB_33 -0.0011648000
_diffrn_radiation_monochromator mirror
_diffrn_radiation_probe x-ray
_diffrn_radiation_type 'Cu K\a'
_diffrn_radiation_wavelength 1.54184
_diffrn_reflns_av_R_equivalents 0.0393
_diffrn_reflns_av_unetI/netI 0.0335
_diffrn_reflns_Laue_measured_fraction_full 0.999
_diffrn_reflns_Laue_measured_fraction_max 0.938
_diffrn_reflns_limit_h_max 12
_diffrn_reflns_limit_h_min -14
_diffrn_reflns_limit_k_max 13
_diffrn_reflns_limit_k_min -12
_diffrn_reflns_limit_l_max 36
_diffrn_reflns_limit_l_min -37
_diffrn_reflns_number 28212
_diffrn_reflns_point_group_measured_fraction_full 0.999
_diffrn_reflns_point_group_measured_fraction_max 0.938
_diffrn_reflns_theta_full 67.684
_diffrn_reflns_theta_max 77.297
_diffrn_reflns_theta_min 2.967
_diffrn_source 'micro-focus sealed X-ray tube'
_diffrn_source_type 'PhotonJet (Cu) X-ray Source'
_exptl_absorpt_coefficient_mu 9.009
_exptl_absorpt_correction_T_max 1.00000
_exptl_absorpt_correction_T_min 0.71234
_exptl_absorpt_correction_type multi-scan
_exptl_absorpt_process_details
;
CrysAlisPro 1.171.42.61a (Rigaku Oxford Diffraction, 2022)
Empirical absorption correction using spherical harmonics,
implemented in SCALE3 ABSPACK scaling algorithm.
;
_exptl_crystal_colour 'clear light green'
_exptl_crystal_density_diffrn 1.768
_exptl_crystal_description plate
_exptl_crystal_F_000 2008
_exptl_crystal_size_max 0.10
_exptl_crystal_size_mid 0.05
_exptl_crystal_size_min 0.03
_refine_diff_density_max 0.697
_refine_diff_density_min -0.505
_refine_diff_density_rms 0.076
_refine_ls_extinction_method none
_refine_ls_goodness_of_fit_ref 1.048
_refine_ls_hydrogen_treatment constr
_refine_ls_matrix_type full
_refine_ls_number_parameters 498
_refine_ls_number_reflns 7477
_refine_ls_number_restraints 0
_refine_ls_restrained_S_all 1.048
_refine_ls_R_factor_all 0.0329
_refine_ls_R_factor_gt 0.0289
_refine_ls_shift/su_max 0.005
_refine_ls_shift/su_mean 0.000
_refine_ls_structure_factor_coef Fsqd
_refine_ls_weighting_details 'w=1/[\s^2^(Fo^2^)+(0.0442P)^2^+1.4586P] where P=(Fo^2^+2Fc^2^)/3'
_refine_ls_weighting_scheme calc
_refine_ls_wR_factor_gt 0.0783
_refine_ls_wR_factor_ref 0.0810
_reflns_Friedel_coverage 0.000
_reflns_number_gt 6643
_reflns_number_total 7477
_reflns_threshold_expression 'I > 2\s(I)'
_cod_data_source_file d4dt02833c2.cif
_cod_data_source_block exp_628_auto
_cod_database_code 7717718
_shelx_shelxl_version_number 2018/3
_chemical_oxdiff_formula C28H35N7O17Ru2Cl3
_chemical_oxdiff_usercomment '298 K'
_shelx_space_group_comment
;
The symmetry employed for this shelxl refinement is uniquely defined
by the following loop, which should always be used as a source of
symmetry information in preference to the above space-group names.
They are only intended as comments.
;
_reflns_odcompleteness_completeness 99.94
_reflns_odcompleteness_iscentric 1
_reflns_odcompleteness_theta 66.97
_olex2_refinement_description
;
1. Fixed Uiso
 At 1.2 times of:
  All C(H) groups, All C(H,H) groups
 At 1.5 times of:
  All C(H,H,H) groups
2. Others
 Fixed Sof: O15(0.5) O16(0.5)
3.a Secondary CH2 refined with riding coordinates:
 C3(H3a,H3b), C4(H4a,H4b), C18(H18a,H18b), C1(H1a,H1b), C17(H17a,H17b),
 C15(H15a,H15b)
3.b Aromatic/amide H refined with riding coordinates:
 C14(H14), C9(H9), C13(H13), C11(H11), C6(H6), C23(H23), C8(H8), C28(H28),
 C22(H22), C7(H7), C27(H27), C12(H12), C20(H20), C21(H21), C25(H25), C26(H26)
3.c Idealised Me refined as rotating group:
 C2(H2a,H2b,H2c), C16(H16a,H16b,H16c)
;
_olex2_submission_special_instructions 'No special instructions were received'
_oxdiff_exptl_absorpt_empirical_details
;
Empirical correction (ABSPACK) includes:
- Absorption correction using spherical harmonics
- Frame scaling
;
_oxdiff_exptl_absorpt_empirical_full_max 1.505
_oxdiff_exptl_absorpt_empirical_full_min 0.734

loop_
_space_group_symop_operation_xyz
'x, y, z'
'-x, y+1/2, -z+1/2'
'-x, -y, -z'
'x, -y-1/2, z-1/2'

loop_
_atom_site_label
_atom_site_type_symbol
_atom_site_fract_x
_atom_site_fract_y
_atom_site_fract_z
_atom_site_U_iso_or_equiv
_atom_site_adp_type
_atom_site_occupancy
_atom_site_site_symmetry_order
_atom_site_calc_flag
_atom_site_refinement_flags_posn
_atom_site_refinement_flags_adp
_atom_site_refinement_flags_occupancy
_atom_site_disorder_assembly
_atom_site_disorder_group
Ru1 Ru 0.19788(2) 0.52755(2) 0.68259(2) 0.02821(7) Uani 1 1 d . . . . .
Ru2 Ru 0.16943(2) 0.62687(2) 0.60887(2) 0.03016(7) Uani 1 1 d . . . . .
S1 S -0.04854(5) 0.61575(7) 0.66333(2) 0.03595(15) Uani 1 1 d . . . . .
Cl1 Cl 0.47300(7) -0.01321(8) 0.67695(3) 0.0568(2) Uani 1 1 d . . . . .
Cl2 Cl 0.76540(8) 0.92370(10) 0.53985(3) 0.0631(2) Uani 1 1 d . . . . .
O1 O 0.19854(14) 0.70259(18) 0.66609(6) 0.0327(4) Uani 1 1 d . . . . .
O2 O 0.17923(15) 0.44973(18) 0.62467(6) 0.0345(4) Uani 1 1 d . . . . .
O4 O 0.00086(15) 0.6288(2) 0.61720(7) 0.0375(4) Uani 1 1 d . . . . .
O3 O 0.02772(15) 0.52404(19) 0.68879(7) 0.0367(4) Uani 1 1 d . . . . .
N3 N 0.36961(18) 0.5135(2) 0.68339(8) 0.0338(5) Uani 1 1 d . . . . .
O5 O -0.15659(16) 0.5583(3) 0.65832(8) 0.0537(6) Uani 1 1 d . . . . .
O6 O -0.0462(2) 0.7375(2) 0.68538(8) 0.0516(5) Uani 1 1 d . . . . .
N2 N 0.20271(17) 0.5825(2) 0.75002(8) 0.0327(5) Uani 1 1 d . . . . .
N1 N 0.22087(18) 0.3459(2) 0.71344(8) 0.0332(5) Uani 1 1 d . . . . .
N4 N 0.16401(19) 0.8154(2) 0.58229(8) 0.0364(5) Uani 1 1 d . . . . .
N6 N 0.33157(19) 0.6342(2) 0.58784(8) 0.0373(5) Uani 1 1 d . . . . .
N5 N 0.14020(19) 0.5845(3) 0.54050(8) 0.0372(5) Uani 1 1 d . . . . .
O8 O 0.5274(2) 0.0558(3) 0.71213(10) 0.0701(8) Uani 1 1 d . . . . .
C14 C 0.4409(2) 0.6113(3) 0.68128(10) 0.0375(6) Uani 1 1 d . . . . .
H14 H 0.413495 0.693907 0.680363 0.045 Uiso 1 1 calc R U . . .
C10 C 0.4079(2) 0.3934(3) 0.68716(11) 0.0381(6) Uani 1 1 d . . . . .
C5 C 0.2159(2) 0.4880(3) 0.78028(10) 0.0358(6) Uani 1 1 d . . . . .
C3 C 0.2497(2) 0.3619(3) 0.76253(10) 0.0383(6) Uani 1 1 d . . . . .
H3A H 0.213068 0.295714 0.779191 0.046 Uiso 1 1 calc R U . . .
H3B H 0.329757 0.351666 0.767377 0.046 Uiso 1 1 calc R U . . .
C9 C 0.1800(2) 0.7010(3) 0.76384(11) 0.0411(6) Uani 1 1 d . . . . .
H9 H 0.169832 0.765308 0.742694 0.049 Uiso 1 1 calc R U . . .
O9 O 0.5393(3) -0.1153(3) 0.66317(14) 0.0824(10) Uani 1 1 d . . . . .
C2 C 0.1387(3) 0.1230(3) 0.71770(12) 0.0462(7) Uani 1 1 d . . . . .
H2A H 0.189461 0.086841 0.696967 0.069 Uiso 1 1 calc R U . . .
H2B H 0.068791 0.078442 0.715574 0.069 Uiso 1 1 calc R U . . .
H2C H 0.169972 0.115705 0.747691 0.069 Uiso 1 1 calc R U . . .
C13 C 0.5545(3) 0.5906(3) 0.68044(13) 0.0497(8) Uani 1 1 d . . . . .
H13 H 0.603586 0.658575 0.678054 0.060 Uiso 1 1 calc R U . . .
C11 C 0.5213(3) 0.3684(3) 0.68747(15) 0.0547(9) Uani 1 1 d . . . . .
H11 H 0.547778 0.285750 0.690525 0.066 Uiso 1 1 calc R U . . .
C6 C 0.2063(3) 0.5109(4) 0.82562(11) 0.0490(7) Uani 1 1 d . . . . .
H6 H 0.214273 0.444985 0.846260 0.059 Uiso 1 1 calc R U . . .
C4 C 0.3193(2) 0.2925(3) 0.69009(11) 0.0389(6) Uani 1 1 d . . . . .
H4A H 0.296342 0.264350 0.660187 0.047 Uiso 1 1 calc R U . . .
H4B H 0.348887 0.219882 0.706634 0.047 Uiso 1 1 calc R U . . .
C18 C 0.2834(3) 0.8572(3) 0.58030(13) 0.0506(8) Uani 1 1 d . . . . .
H18A H 0.305283 0.898367 0.608360 0.061 Uiso 1 1 calc R U . . .
H18B H 0.289859 0.919109 0.556432 0.061 Uiso 1 1 calc R U . . .
C23 C 0.1526(3) 0.4692(3) 0.52203(11) 0.0459(7) Uani 1 1 d . . . . .
H23 H 0.162271 0.398663 0.540506 0.055 Uiso 1 1 calc R U . . .
C1 C 0.1198(2) 0.2617(3) 0.70648(11) 0.0386(6) Uani 1 1 d . . . . .
H1A H 0.094172 0.267962 0.675336 0.046 Uiso 1 1 calc R U . . .
H1B H 0.060549 0.293646 0.724773 0.046 Uiso 1 1 calc R U . . .
C8 C 0.1714(2) 0.7289(3) 0.80857(11) 0.0470(7) Uani 1 1 d . . . . .
H8 H 0.156843 0.811523 0.817744 0.056 Uiso 1 1 calc R U . . .
C28 C 0.3966(3) 0.5326(3) 0.58109(11) 0.0463(7) Uani 1 1 d . . . . .
H28 H 0.373280 0.453067 0.590593 0.056 Uiso 1 1 calc R U . . .
C17 C 0.1059(3) 0.8099(3) 0.53722(11) 0.0503(8) Uani 1 1 d . . . . .
H17A H 0.026238 0.820789 0.540676 0.060 Uiso 1 1 calc R U . . .
H17B H 0.132004 0.879177 0.518878 0.060 Uiso 1 1 calc R U . . .
C24 C 0.3614(3) 0.7489(3) 0.57221(11) 0.0461(7) Uani 1 1 d . . . . .
C22 C 0.1510(3) 0.4539(4) 0.47596(13) 0.0575(9) Uani 1 1 d . . . . .
H22 H 0.158271 0.373433 0.463580 0.069 Uiso 1 1 calc R U . . .
C7 C 0.1847(3) 0.6326(4) 0.83980(12) 0.0543(9) Uani 1 1 d . . . . .
H7 H 0.179097 0.649861 0.870229 0.065 Uiso 1 1 calc R U . . .
C15 C 0.1008(3) 0.9063(3) 0.61138(11) 0.0487(7) Uani 1 1 d . . . . .
H15A H 0.133818 0.903963 0.641547 0.058 Uiso 1 1 calc R U . . .
H15B H 0.024203 0.877012 0.612982 0.058 Uiso 1 1 calc R U . . .
O14 O 0.7447(4) 0.8394(4) 0.57467(13) 0.1175(15) Uani 1 1 d . . . . .
C27 C 0.4967(3) 0.5440(4) 0.56043(15) 0.0643(10) Uani 1 1 d . . . . .
H27 H 0.541552 0.473102 0.556244 0.077 Uiso 1 1 calc R U . . .
C12 C 0.5945(3) 0.4685(4) 0.68318(16) 0.0602(10) Uani 1 1 d . . . . .
H12 H 0.670921 0.453266 0.682138 0.072 Uiso 1 1 calc R U . . .
C19 C 0.1262(3) 0.6873(3) 0.51394(10) 0.0452(7) Uani 1 1 d . . . . .
C20 C 0.1264(4) 0.6756(4) 0.46782(12) 0.0653(11) Uani 1 1 d . . . . .
H20 H 0.118094 0.747112 0.449723 0.078 Uiso 1 1 calc R U . . .
C21 C 0.1388(4) 0.5576(4) 0.44872(12) 0.0670(11) Uani 1 1 d . . . . .
H21 H 0.138949 0.548671 0.417681 0.080 Uiso 1 1 calc R U . . .
C25 C 0.4611(3) 0.7641(4) 0.55120(16) 0.0698(11) Uani 1 1 d . . . . .
H25 H 0.481597 0.843544 0.540580 0.084 Uiso 1 1 calc R U . . .
O7 O 0.4507(5) 0.0713(4) 0.64055(14) 0.1269(17) Uani 1 1 d . . . . .
C16 C 0.0997(4) 1.0430(3) 0.59506(14) 0.0619(10) Uani 1 1 d . . . . .
H16A H 0.072400 1.045909 0.564416 0.093 Uiso 1 1 calc R U . . .
H16B H 0.174212 1.076806 0.597083 0.093 Uiso 1 1 calc R U . . .
H16C H 0.051878 1.092761 0.613364 0.093 Uiso 1 1 calc R U . . .
O10 O 0.3696(3) -0.0608(5) 0.69053(18) 0.1186(16) Uani 1 1 d . . . . .
C26 C 0.5299(3) 0.6617(5) 0.54601(18) 0.0787(13) Uani 1 1 d . . . . .
H26 H 0.598660 0.671663 0.532819 0.094 Uiso 1 1 calc R U . . .
O13 O 0.8253(6) 0.8659(6) 0.50671(18) 0.169(3) Uani 1 1 d . . . . .
O12 O 0.8354(6) 1.0168(6) 0.5558(2) 0.174(3) Uani 1 1 d . . . . .
O11 O 0.6714(4) 0.9672(8) 0.5201(3) 0.197(4) Uani 1 1 d . . . . .
O15 O 0.3588(7) 0.2358(6) 0.5666(3) 0.099(2) Uani 0.5 1 d . . P . .
O16 O 0.5862(11) 0.2128(12) 0.5782(4) 0.155(4) Uani 0.5 1 d . . P . .

loop_
_atom_site_aniso_label
_atom_site_aniso_U_11
_atom_site_aniso_U_22
_atom_site_aniso_U_33
_atom_site_aniso_U_23
_atom_site_aniso_U_13
_atom_site_aniso_U_12
Ru1 0.02613(10) 0.02935(11) 0.02932(11) -0.00117(7) 0.00341(7) -0.00121(7)
Ru2 0.03008(11) 0.03329(12) 0.02733(11) -0.00182(7) 0.00429(8) -0.00296(7)
S1 0.0279(3) 0.0461(4) 0.0341(3) 0.0002(3) 0.0047(2) 0.0015(3)
Cl1 0.0543(4) 0.0434(4) 0.0715(6) -0.0137(4) -0.0156(4) 0.0093(3)
Cl2 0.0713(5) 0.0625(5) 0.0557(5) 0.0086(4) 0.0051(4) -0.0138(4)
O1 0.0329(9) 0.0330(10) 0.0324(9) -0.0017(8) 0.0017(7) -0.0002(7)
O2 0.0350(9) 0.0346(10) 0.0344(10) -0.0036(8) 0.0078(7) -0.0029(8)
O4 0.0314(9) 0.0496(12) 0.0316(10) -0.0009(8) 0.0029(8) -0.0003(8)
O3 0.0285(9) 0.0438(11) 0.0381(10) 0.0052(8) 0.0054(8) -0.0005(8)
N3 0.0286(10) 0.0335(12) 0.0396(12) -0.0009(10) 0.0041(9) -0.0011(9)
O5 0.0304(10) 0.0783(17) 0.0523(13) 0.0091(12) 0.0028(9) -0.0079(10)
O6 0.0613(13) 0.0475(13) 0.0467(12) -0.0044(10) 0.0126(10) 0.0094(10)
N2 0.0298(10) 0.0365(12) 0.0318(11) -0.0017(9) 0.0019(8) 0.0012(9)
N1 0.0294(10) 0.0322(12) 0.0382(12) 0.0008(9) 0.0035(9) -0.0026(9)
N4 0.0412(12) 0.0370(13) 0.0311(11) 0.0006(10) 0.0015(9) -0.0049(10)
N6 0.0327(11) 0.0436(14) 0.0360(12) -0.0037(10) 0.0062(9) -0.0056(10)
N5 0.0368(11) 0.0450(14) 0.0299(11) -0.0061(10) 0.0046(9) -0.0089(10)
O8 0.0796(17) 0.0576(16) 0.0717(18) -0.0141(14) -0.0191(14) -0.0008(14)
C14 0.0320(13) 0.0336(14) 0.0469(16) 0.0000(12) 0.0002(11) -0.0052(11)
C10 0.0317(13) 0.0328(14) 0.0503(17) 0.0013(12) 0.0083(12) -0.0001(11)
C5 0.0315(13) 0.0437(16) 0.0322(13) 0.0009(12) 0.0008(10) -0.0031(11)
C3 0.0380(14) 0.0383(15) 0.0384(15) 0.0054(12) -0.0008(11) -0.0009(11)
C9 0.0433(15) 0.0379(16) 0.0419(16) -0.0045(12) -0.0014(12) 0.0011(12)
O9 0.0699(17) 0.0534(17) 0.124(3) -0.0265(17) 0.0038(18) 0.0107(13)
C2 0.0475(16) 0.0388(17) 0.0529(19) -0.0017(13) 0.0081(14) -0.0112(13)
C13 0.0351(14) 0.0445(18) 0.070(2) 0.0004(16) 0.0037(14) -0.0087(13)
C11 0.0337(15) 0.0421(18) 0.089(3) 0.0032(17) 0.0103(16) 0.0041(13)
C6 0.0513(17) 0.059(2) 0.0368(16) 0.0025(14) 0.0005(13) -0.0001(15)
C4 0.0347(13) 0.0295(14) 0.0531(17) -0.0003(12) 0.0095(12) -0.0012(11)
C18 0.0499(17) 0.0435(18) 0.059(2) 0.0023(15) 0.0035(15) -0.0135(14)
C23 0.0486(16) 0.0463(18) 0.0428(17) -0.0112(13) 0.0034(13) -0.0050(13)
C1 0.0340(13) 0.0371(15) 0.0448(16) 0.0006(12) 0.0040(11) -0.0085(11)
C8 0.0435(15) 0.0500(18) 0.0477(17) -0.0154(15) 0.0039(13) 0.0004(13)
C28 0.0443(16) 0.0504(19) 0.0445(17) -0.0052(14) 0.0076(13) -0.0007(13)
C17 0.067(2) 0.0465(18) 0.0364(16) 0.0036(13) -0.0116(14) -0.0045(16)
C24 0.0413(15) 0.0506(19) 0.0469(17) -0.0028(14) 0.0078(13) -0.0129(13)
C22 0.0582(19) 0.065(2) 0.050(2) -0.0257(18) 0.0044(16) -0.0125(17)
C7 0.0589(19) 0.070(2) 0.0345(16) -0.0130(15) 0.0030(14) 0.0028(17)
C15 0.066(2) 0.0387(17) 0.0418(17) -0.0021(13) 0.0092(15) 0.0059(15)
O14 0.187(4) 0.099(3) 0.067(2) 0.024(2) 0.013(2) -0.042(3)
C27 0.0439(18) 0.076(3) 0.074(3) -0.016(2) 0.0190(17) 0.0033(17)
C12 0.0298(14) 0.051(2) 0.100(3) 0.0019(19) 0.0051(16) -0.0004(13)
C19 0.0533(17) 0.0486(18) 0.0335(15) 0.0007(13) -0.0022(12) -0.0150(14)
C20 0.097(3) 0.064(2) 0.0347(17) -0.0028(16) -0.0006(18) -0.031(2)
C21 0.088(3) 0.080(3) 0.0332(17) -0.0162(18) 0.0050(17) -0.027(2)
C25 0.055(2) 0.069(3) 0.088(3) 0.001(2) 0.029(2) -0.0206(19)
O7 0.208(5) 0.088(3) 0.080(3) 0.001(2) -0.047(3) 0.038(3)
C16 0.088(3) 0.0415(19) 0.057(2) 0.0035(16) 0.0034(19) 0.0107(18)
O10 0.0609(19) 0.132(4) 0.164(4) -0.056(3) 0.014(2) -0.015(2)
C26 0.047(2) 0.090(3) 0.101(4) -0.007(3) 0.035(2) -0.014(2)
O13 0.256(7) 0.163(5) 0.093(3) 0.013(3) 0.067(4) 0.069(5)
O12 0.249(7) 0.150(5) 0.121(4) 0.013(4) -0.017(4) -0.126(5)
O11 0.095(3) 0.304(9) 0.192(7) 0.124(6) 0.001(4) 0.033(4)
O15 0.153(7) 0.048(3) 0.097(5) -0.014(3) 0.016(5) -0.008(4)
O16 0.185(10) 0.146(9) 0.135(9) 0.013(7) 0.022(8) 0.061(8)

loop_
_atom_type_symbol
_atom_type_description
_atom_type_scat_dispersion_real
_atom_type_scat_dispersion_imag
_atom_type_scat_source
C C 0.0181 0.0091 'International Tables Vol C Tables 4.2.6.8 and 6.1.1.4'
H H 0.0000 0.0000 'International Tables Vol C Tables 4.2.6.8 and 6.1.1.4'
Cl Cl 0.3639 0.7018 'International Tables Vol C Tables 4.2.6.8 and 6.1.1.4'
N N 0.0311 0.0180 'International Tables Vol C Tables 4.2.6.8 and 6.1.1.4'
O O 0.0492 0.0322 'International Tables Vol C Tables 4.2.6.8 and 6.1.1.4'
Ru Ru 0.0552 3.2960 'International Tables Vol C Tables 4.2.6.8 and 6.1.1.4'
S S 0.3331 0.5567 'International Tables Vol C Tables 4.2.6.8 and 6.1.1.4'

loop_
_geom_angle_atom_site_label_1
_geom_angle_atom_site_label_2
_geom_angle_atom_site_label_3
_geom_angle
_geom_angle_site_symmetry_1
_geom_angle_site_symmetry_3
O1 Ru1 Ru2 50.00(6) . .
O1 Ru1 O2 100.49(8) . .
O1 Ru1 O3 93.07(8) . .
O1 Ru1 N3 93.40(8) . .
O1 Ru1 N2 88.87(9) . .
O1 Ru1 N1 167.04(8) . .
O2 Ru1 Ru2 50.63(6) . .
O2 Ru1 O3 89.34(8) . .
O2 Ru1 N3 93.72(9) . .
O2 Ru1 N2 169.32(9) . .
O2 Ru1 N1 90.82(9) . .
O3 Ru1 Ru2 88.90(6) . .
O3 Ru1 N3 172.22(9) . .
O3 Ru1 N2 85.00(8) . .
O3 Ru1 N1 93.36(8) . .
N3 Ru1 Ru2 98.57(7) . .
N3 Ru1 N2 90.82(9) . .
N3 Ru1 N1 79.45(9) . .
N2 Ru1 Ru2 138.04(7) . .
N2 Ru1 N1 80.50(9) . .
N1 Ru1 Ru2 141.38(6) . .
O1 Ru2 Ru1 50.13(6) . .
O1 Ru2 O2 100.30(8) . .
O1 Ru2 O4 92.18(8) . .
O1 Ru2 N4 86.86(9) . .
O1 Ru2 N6 96.41(9) . .
O1 Ru2 N5 167.36(9) . .
O2 Ru2 Ru1 50.29(6) . .
O2 Ru2 O4 91.82(8) . .
O2 Ru2 N4 172.17(8) . .
O2 Ru2 N6 93.47(9) . .
O2 Ru2 N5 92.20(10) . .
O4 Ru2 Ru1 90.14(6) . .
O4 Ru2 N4 91.06(9) . .
O4 Ru2 N6 168.95(9) . .
O4 Ru2 N5 89.31(8) . .
N4 Ru2 Ru1 136.99(6) . .
N6 Ru2 Ru1 100.71(7) . .
N6 Ru2 N4 82.50(10) . .
N6 Ru2 N5 80.80(9) . .
N5 Ru2 Ru1 142.45(7) . .
N5 Ru2 N4 80.56(10) . .
O3 S1 O4 105.31(11) . .
O5 S1 O4 108.77(13) . .
O5 S1 O3 108.03(13) . .
O5 S1 O6 115.27(15) . .
O6 S1 O4 109.27(13) . .
O6 S1 O3 109.71(13) . .
O8 Cl1 O7 108.3(2) . .
O9 Cl1 O8 111.03(19) . .
O9 Cl1 O7 110.4(3) . .
O9 Cl1 O10 108.9(2) . .
O10 Cl1 O8 110.9(2) . .
O10 Cl1 O7 107.4(3) . .
O13 Cl2 O14 111.2(3) . .
O12 Cl2 O14 108.7(3) . .
O12 Cl2 O13 103.8(5) . .
O11 Cl2 O14 112.3(4) . .
O11 Cl2 O13 106.6(5) . .
O11 Cl2 O12 114.0(5) . .
Ru2 O1 Ru1 79.87(7) . .
Ru1 O2 Ru2 79.08(7) . .
S1 O4 Ru2 121.71(11) . .
S1 O3 Ru1 121.76(11) . .
C14 N3 Ru1 125.52(19) . .
C14 N3 C10 120.6(2) . .
C10 N3 Ru1 113.87(18) . .
C5 N2 Ru1 115.96(19) . .
C9 N2 Ru1 123.5(2) . .
C9 N2 C5 120.0(3) . .
C3 N1 Ru1 109.94(17) . .
C3 N1 C1 110.9(2) . .
C4 N1 Ru1 103.20(17) . .
C4 N1 C3 109.7(2) . .
C4 N1 C1 110.8(2) . .
C1 N1 Ru1 112.12(17) . .
C18 N4 Ru2 105.71(19) . .
C18 N4 C15 109.5(2) . .
C17 N4 Ru2 107.72(19) . .
C17 N4 C18 113.0(3) . .
C17 N4 C15 108.3(2) . .
C15 N4 Ru2 112.63(18) . .
C28 N6 Ru2 124.9(2) . .
C28 N6 C24 120.1(3) . .
C24 N6 Ru2 113.7(2) . .
C23 N5 Ru2 124.9(2) . .
C23 N5 C19 119.8(3) . .
C19 N5 Ru2 114.3(2) . .
N3 C14 H14 119.7 . .
N3 C14 C13 120.6(3) . .
C13 C14 H14 119.7 . .
N3 C10 C11 120.6(3) . .
N3 C10 C4 115.3(2) . .
C11 C10 C4 124.0(3) . .
N2 C5 C3 116.5(3) . .
N2 C5 C6 120.9(3) . .
C6 C5 C3 122.4(3) . .
N1 C3 H3A 109.0 . .
N1 C3 H3B 109.0 . .
C5 C3 N1 112.9(2) . .
C5 C3 H3A 109.0 . .
C5 C3 H3B 109.0 . .
H3A C3 H3B 107.8 . .
N2 C9 H9 119.4 . .
N2 C9 C8 121.3(3) . .
C8 C9 H9 119.4 . .
H2A C2 H2B 109.5 . .
H2A C2 H2C 109.5 . .
H2B C2 H2C 109.5 . .
C1 C2 H2A 109.5 . .
C1 C2 H2B 109.5 . .
C1 C2 H2C 109.5 . .
C14 C13 H13 120.4 . .
C12 C13 C14 119.3(3) . .
C12 C13 H13 120.4 . .
C10 C11 H11 120.6 . .
C12 C11 C10 118.8(3) . .
C12 C11 H11 120.6 . .
C5 C6 H6 120.5 . .
C7 C6 C5 119.0(3) . .
C7 C6 H6 120.5 . .
N1 C4 C10 109.2(2) . .
N1 C4 H4A 109.8 . .
N1 C4 H4B 109.8 . .
C10 C4 H4A 109.8 . .
C10 C4 H4B 109.8 . .
H4A C4 H4B 108.3 . .
N4 C18 H18A 109.1 . .
N4 C18 H18B 109.1 . .
N4 C18 C24 112.5(3) . .
H18A C18 H18B 107.8 . .
C24 C18 H18A 109.1 . .
C24 C18 H18B 109.1 . .
N5 C23 H23 119.5 . .
N5 C23 C22 121.0(3) . .
C22 C23 H23 119.5 . .
N1 C1 C2 115.1(2) . .
N1 C1 H1A 108.5 . .
N1 C1 H1B 108.5 . .
C2 C1 H1A 108.5 . .
C2 C1 H1B 108.5 . .
H1A C1 H1B 107.5 . .
C9 C8 H8 120.5 . .
C9 C8 C7 119.1(3) . .
C7 C8 H8 120.5 . .
N6 C28 H28 119.4 . .
N6 C28 C27 121.2(3) . .
C27 C28 H28 119.4 . .
N4 C17 H17A 109.2 . .
N4 C17 H17B 109.2 . .
H17A C17 H17B 107.9 . .
C19 C17 N4 112.0(3) . .
C19 C17 H17A 109.2 . .
C19 C17 H17B 109.2 . .
N6 C24 C18 116.9(3) . .
N6 C24 C25 120.4(3) . .
C25 C24 C18 122.6(3) . .
C23 C22 H22 120.2 . .
C21 C22 C23 119.7(4) . .
C21 C22 H22 120.2 . .
C6 C7 C8 119.7(3) . .
C6 C7 H7 120.2 . .
C8 C7 H7 120.2 . .
N4 C15 H15A 108.6 . .
N4 C15 H15B 108.6 . .
N4 C15 C16 114.5(3) . .
H15A C15 H15B 107.6 . .
C16 C15 H15A 108.6 . .
C16 C15 H15B 108.6 . .
C28 C27 H27 120.5 . .
C28 C27 C26 119.0(4) . .
C26 C27 H27 120.5 . .
C13 C12 C11 120.0(3) . .
C13 C12 H12 120.0 . .
C11 C12 H12 120.0 . .
N5 C19 C17 116.2(3) . .
N5 C19 C20 120.6(3) . .
C20 C19 C17 123.2(3) . .
C19 C20 H20 120.1 . .
C21 C20 C19 119.8(4) . .
C21 C20 H20 120.1 . .
C22 C21 C20 119.1(3) . .
C22 C21 H21 120.5 . .
C20 C21 H21 120.5 . .
C24 C25 H25 120.2 . .
C26 C25 C24 119.6(4) . .
C26 C25 H25 120.2 . .
C15 C16 H16A 109.5 . .
C15 C16 H16B 109.5 . .
C15 C16 H16C 109.5 . .
H16A C16 H16B 109.5 . .
H16A C16 H16C 109.5 . .
H16B C16 H16C 109.5 . .
C27 C26 H26 120.2 . .
C25 C26 C27 119.6(3) . .
C25 C26 H26 120.2 . .

loop_
_geom_bond_atom_site_label_1
_geom_bond_atom_site_label_2
_geom_bond_distance
_geom_bond_site_symmetry_2
Ru1 Ru2 2.4470(3) .
Ru1 O1 1.9080(19) .
Ru1 O2 1.9173(19) .
Ru1 O3 2.0520(18) .
Ru1 N3 2.060(2) .
Ru1 N2 2.091(2) .
Ru1 N1 2.136(2) .
Ru2 O1 1.9042(19) .
Ru2 O2 1.926(2) .
Ru2 O4 2.0419(18) .
Ru2 N4 2.138(2) .
Ru2 N6 2.062(2) .
Ru2 N5 2.103(2) .
S1 O4 1.522(2) .
S1 O3 1.515(2) .
S1 O5 1.431(2) .
S1 O6 1.441(2) .
Cl1 O8 1.416(3) .
Cl1 O9 1.406(3) .
Cl1 O7 1.421(4) .
Cl1 O10 1.408(4) .
Cl2 O14 1.394(4) .
Cl2 O13 1.382(5) .
Cl2 O12 1.365(5) .
Cl2 O11 1.334(5) .
N3 C14 1.341(4) .
N3 C10 1.349(4) .
N2 C5 1.349(4) .
N2 C9 1.346(4) .
N1 C3 1.501(4) .
N1 C4 1.499(4) .
N1 C1 1.509(3) .
N4 C18 1.498(4) .
N4 C17 1.492(4) .
N4 C15 1.512(4) .
N6 C28 1.342(4) .
N6 C24 1.347(4) .
N5 C23 1.344(4) .
N5 C19 1.348(4) .
C14 H14 0.9300 .
C14 C13 1.378(4) .
C10 C11 1.382(4) .
C10 C4 1.506(4) .
C5 C3 1.490(4) .
C5 C6 1.382(4) .
C3 H3A 0.9700 .
C3 H3B 0.9700 .
C9 H9 0.9300 .
C9 C8 1.372(4) .
C2 H2A 0.9600 .
C2 H2B 0.9600 .
C2 H2C 0.9600 .
C2 C1 1.514(4) .
C13 H13 0.9300 .
C13 C12 1.374(5) .
C11 H11 0.9300 .
C11 C12 1.379(5) .
C6 H6 0.9300 .
C6 C7 1.377(5) .
C4 H4A 0.9700 .
C4 H4B 0.9700 .
C18 H18A 0.9700 .
C18 H18B 0.9700 .
C18 C24 1.499(5) .
C23 H23 0.9300 .
C23 C22 1.382(5) .
C1 H1A 0.9700 .
C1 H1B 0.9700 .
C8 H8 0.9300 .
C8 C7 1.383(5) .
C28 H28 0.9300 .
C28 C27 1.372(5) .
C17 H17A 0.9700 .
C17 H17B 0.9700 .
C17 C19 1.490(5) .
C24 C25 1.377(5) .
C22 H22 0.9300 .
C22 C21 1.366(6) .
C7 H7 0.9300 .
C15 H15A 0.9700 .
C15 H15B 0.9700 .
C15 C16 1.520(5) .
C27 H27 0.9300 .
C27 C26 1.375(7) .
C12 H12 0.9300 .
C19 C20 1.380(5) .
C20 H20 0.9300 .
C20 C21 1.377(6) .
C21 H21 0.9300 .
C25 H25 0.9300 .
C25 C26 1.370(7) .
C16 H16A 0.9600 .
C16 H16B 0.9600 .
C16 H16C 0.9600 .
C26 H26 0.9300 .

loop_
_geom_torsion_atom_site_label_1
_geom_torsion_atom_site_label_2
_geom_torsion_atom_site_label_3
_geom_torsion_atom_site_label_4
_geom_torsion
_geom_torsion_site_symmetry_1
_geom_torsion_site_symmetry_2
_geom_torsion_site_symmetry_3
_geom_torsion_site_symmetry_4
Ru1 N3 C14 C13 -177.7(3) . . . .
Ru1 N3 C10 C11 179.0(3) . . . .
Ru1 N3 C10 C4 0.0(3) . . . .
Ru1 N2 C5 C3 12.8(3) . . . .
Ru1 N2 C5 C6 -171.8(2) . . . .
Ru1 N2 C9 C8 172.3(2) . . . .
Ru1 N1 C3 C5 20.6(3) . . . .
Ru1 N1 C4 C10 44.9(3) . . . .
Ru1 N1 C1 C2 166.4(2) . . . .
Ru2 N4 C18 C24 31.0(3) . . . .
Ru2 N4 C17 C19 -31.9(3) . . . .
Ru2 N4 C15 C16 177.1(3) . . . .
Ru2 N6 C28 C27 169.6(3) . . . .
Ru2 N6 C24 C18 11.2(4) . . . .
Ru2 N6 C24 C25 -170.8(3) . . . .
Ru2 N5 C23 C22 -168.4(2) . . . .
Ru2 N5 C19 C17 -14.3(3) . . . .
Ru2 N5 C19 C20 168.3(3) . . . .
O4 S1 O3 Ru1 38.72(17) . . . .
O3 S1 O4 Ru2 -35.85(17) . . . .
N3 C14 C13 C12 -2.0(5) . . . .
N3 C10 C11 C12 -1.0(6) . . . .
N3 C10 C4 N1 -31.9(4) . . . .
O5 S1 O4 Ru2 -151.44(15) . . . .
O5 S1 O3 Ru1 154.82(15) . . . .
O6 S1 O4 Ru2 81.94(16) . . . .
O6 S1 O3 Ru1 -78.77(16) . . . .
N2 C5 C3 N1 -22.5(3) . . . .
N2 C5 C6 C7 -1.1(5) . . . .
N2 C9 C8 C7 -1.1(5) . . . .
N4 C18 C24 N6 -29.8(4) . . . .
N4 C18 C24 C25 152.3(4) . . . .
N4 C17 C19 N5 31.7(4) . . . .
N4 C17 C19 C20 -150.9(3) . . . .
N6 C28 C27 C26 -0.8(6) . . . .
N6 C24 C25 C26 0.3(6) . . . .
N5 C23 C22 C21 1.2(5) . . . .
N5 C19 C20 C21 1.2(6) . . . .
C14 N3 C10 C11 -2.1(5) . . . .
C14 N3 C10 C4 178.9(3) . . . .
C14 C13 C12 C11 -1.1(6) . . . .
C10 N3 C14 C13 3.6(5) . . . .
C10 C11 C12 C13 2.5(7) . . . .
C5 N2 C9 C8 1.0(4) . . . .
C5 C6 C7 C8 1.0(5) . . . .
C3 N1 C4 C10 -72.2(3) . . . .
C3 N1 C1 C2 -70.3(3) . . . .
C3 C5 C6 C7 174.1(3) . . . .
C9 N2 C5 C3 -175.3(2) . . . .
C9 N2 C5 C6 0.1(4) . . . .
C9 C8 C7 C6 0.0(5) . . . .
C11 C10 C4 N1 149.1(3) . . . .
C6 C5 C3 N1 162.1(3) . . . .
C4 N1 C3 C5 133.4(2) . . . .
C4 N1 C1 C2 51.7(3) . . . .
C4 C10 C11 C12 178.0(4) . . . .
C18 N4 C17 C19 84.5(3) . . . .
C18 N4 C15 C16 59.8(4) . . . .
C18 C24 C25 C26 178.2(4) . . . .
C23 N5 C19 C17 176.2(3) . . . .
C23 N5 C19 C20 -1.1(5) . . . .
C23 C22 C21 C20 -1.1(6) . . . .
C1 N1 C3 C5 -104.0(3) . . . .
C1 N1 C4 C10 165.1(2) . . . .
C28 N6 C24 C18 178.9(3) . . . .
C28 N6 C24 C25 -3.2(5) . . . .
C28 C27 C26 C25 -2.1(7) . . . .
C17 N4 C18 C24 -86.6(3) . . . .
C17 N4 C15 C16 -63.9(4) . . . .
C17 C19 C20 C21 -176.0(4) . . . .
C24 N6 C28 C27 3.4(5) . . . .
C24 C25 C26 C27 2.3(8) . . . .
C15 N4 C18 C24 152.6(3) . . . .
C15 N4 C17 C19 -154.0(3) . . . .
C19 N5 C23 C22 -0.1(4) . . . .
C19 C20 C21 C22 -0.1(6) . . . .
